data_7016837
loop_
_publ_author_name
'Molter, Anja'
'Rust, J\"org'
'Lehmann, Christian W.'
'Deepa, Ganesh'
'Chiba, Peter'
'Mohr, Fabian'

_publ_section_title
;
 Synthesis, structures and anti-malaria activity of some gold(i)
 phosphine complexes containing seleno- and thiosemicarbazonato
 ligands.
;
_journal_issue 38
_journal_name_full 'Dalton transactions (Cambridge, England : 2003)'
_journal_page_first 9810
_journal_page_last 9820
_journal_paper_doi 10.1039/c1dt10885a
_journal_volume 40
_journal_year 2011
_chemical_compound_source 'see paper'
_chemical_formula_moiety 'C14 H20 N4 S'
_chemical_formula_sum 'C14 H20 N4 S'
_chemical_formula_weight 276.40
_space_group_IT_number 4
_symmetry_cell_setting monoclinic
_symmetry_Int_Tables_number 4
_symmetry_space_group_name_Hall 'P 2yb'
_symmetry_space_group_name_H-M 'P 1 21 1'
_atom_sites_solution_hydrogens geom
_atom_sites_solution_primary direct
_atom_sites_solution_secondary difmap
_audit_block_code ACA-MS-122-F2
_audit_creation_date 2010-06-21
_audit_creation_method SHELXL-97
_cell_angle_alpha 90.00
_cell_angle_beta 92.275(4)
_cell_angle_gamma 90.00
_cell_formula_units_Z 2
_cell_length_a 8.4059(4)
_cell_length_b 4.8128(4)
_cell_length_c 17.6696(10)
_cell_measurement_reflns_used 15678
_cell_measurement_temperature 100
_cell_measurement_theta_max 33.0941
_cell_measurement_theta_min 2.6393
_cell_volume 714.28(8)
_computing_cell_refinement 'DENZO (Bruker AXS, 2006)'
_computing_data_collection 'DATCOL (Bruker AXS, 2006)'
_computing_data_reduction 'DENZO (Bruker AXS, 2006)'
_computing_molecular_graphics 'DIAMOND (Crystal Impact GbR, 2005)'
_computing_publication_material
;
OLEX2: a complete structure solution, refinement and analysis
program. Dolomanov et al., J. Appl. Cryst. (2009). 42, 339-341
;
_computing_structure_refinement 'SHELXL-97 (Sheldrick, 2008)'
_computing_structure_solution 'SHELXS-97 (Sheldrick, 2008)'
_diffrn_ambient_temperature 100
_diffrn_detector_area_resol_mean 18.02
_diffrn_measured_fraction_theta_full 0.998
_diffrn_measured_fraction_theta_max 0.998
_diffrn_measurement_device_type 'Bruker AXS Enraf-Nonius KappaCCD'
_diffrn_measurement_method 'CCD \f- and \w-scans'
_diffrn_radiation_monochromator graphite
_diffrn_radiation_source '0.2 x 2mm^2^ focus rotating anode'
_diffrn_radiation_type MoK\a
_diffrn_radiation_wavelength 0.71073
_diffrn_reflns_av_R_equivalents 0.0433
_diffrn_reflns_av_sigmaI/netI 0.0445
_diffrn_reflns_limit_h_max 12
_diffrn_reflns_limit_h_min -12
_diffrn_reflns_limit_k_max 7
_diffrn_reflns_limit_k_min -7
_diffrn_reflns_limit_l_max 27
_diffrn_reflns_limit_l_min -27
_diffrn_reflns_number 14810
_diffrn_reflns_theta_full 27.50
_diffrn_reflns_theta_max 33.15
_diffrn_reflns_theta_min 2.64
_exptl_absorpt_coefficient_mu 0.219
_exptl_absorpt_correction_T_max 0.98805
_exptl_absorpt_correction_T_min 0.94272
_exptl_absorpt_correction_type gaussian
_exptl_absorpt_process_details 'SADABS (Bruker AXS, 2008)'
_exptl_crystal_colour yellow
_exptl_crystal_density_diffrn 1.285
_exptl_crystal_description needle
_exptl_crystal_F_000 296
_exptl_crystal_size_max 0.32
_exptl_crystal_size_mid 0.06
_exptl_crystal_size_min 0.06
_refine_diff_density_max 0.643
_refine_diff_density_min -0.377
_refine_diff_density_rms 0.056
_refine_ls_abs_structure_details 'Flack H D (1983), Acta Cryst. A39, 876-881'
_refine_ls_abs_structure_Flack 0.00(19)
_refine_ls_extinction_method none
_refine_ls_goodness_of_fit_ref 1.056
_refine_ls_hydrogen_treatment mixed
_refine_ls_matrix_type full
_refine_ls_number_parameters 179
_refine_ls_number_reflns 5436
_refine_ls_number_restraints 1
_refine_ls_restrained_S_all 1.056
_refine_ls_R_factor_all 0.0476
_refine_ls_R_factor_gt 0.0407
_refine_ls_shift/su_max 0.001
_refine_ls_shift/su_mean 0.000
_refine_ls_structure_factor_coef Fsqd
_refine_ls_weighting_details
;
calc w=1/[\s^2^(Fo^2^)+(0.0498P)^2^+0.1945P] where P=(Fo^2^+2Fc^2^)/3
;
_refine_ls_weighting_scheme calc
_refine_ls_wR_factor_gt 0.0978
_refine_ls_wR_factor_ref 0.1025
_reflns_number_gt 4950
_reflns_number_total 5436
_reflns_threshold_expression >2sigma(I)
_cod_data_source_file c1dt10885a.txt
_cod_data_source_block 7010SADABS
_cod_depositor_comments
;
The following automatic conversions were performed:

'_symmetry_cell_setting' value 'MONOCLINIC' changed to 'monoclinic'
according to /home/saulius/struct/CIF-dictionaries/cif_core.dic
dictionary named 'cif_core.dic' version 2.4.1 from 2010-06-29.

Automatic conversion script
Id: cif_fix_values 1715 2011-07-08 13:25:40Z adriana 
;
_cod_original_sg_symbol_Hall 'p 2yb'
_cod_original_sg_symbol_H-M 'P 21'
_cod_database_code 7016837

loop_
_space_group_symop_id
_space_group_symop_operation_xyz
1 'x, y, z'
2 '-x, y+1/2, -z'

loop_
_atom_site_label
_atom_site_type_symbol
_atom_site_fract_x
_atom_site_fract_y
_atom_site_fract_z
_atom_site_U_iso_or_equiv
_atom_site_adp_type
_atom_site_occupancy
_atom_site_symmetry_multiplicity
_atom_site_calc_flag
_atom_site_refinement_flags
S1 S 0.29208(4) 0.56637(8) 0.831012(18) 0.01723(8) Uani 1 1 d .
N4 N 0.38392(14) 0.2585(3) 0.71226(7) 0.0171(2) Uani 1 1 d .
N3 N 0.56969(12) 0.5676(3) 0.75597(6) 0.01435(18) Uani 1 1 d .
N2 N 0.60606(13) 0.7639(3) 0.80828(6) 0.01301(19) Uani 1 1 d .
N1 N 0.63554(14) 1.1304(2) 0.91970(7) 0.0154(2) Uani 1 1 d .
C1 C 0.42116(15) 0.4607(3) 0.76392(7) 0.0141(2) Uani 1 1 d .
C2 C 0.73909(16) 0.9040(3) 0.81154(7) 0.0136(2) Uani 1 1 d .
C3 C 0.75815(15) 1.1110(3) 0.87273(7) 0.0137(2) Uani 1 1 d .
C4 C 0.89538(16) 1.2741(3) 0.88097(8) 0.0155(2) Uani 1 1 d .
H4 H 0.9786 1.2532 0.8483 0.019 Uiso 1 1 calc R
C5 C 0.90424(17) 1.4695(3) 0.93958(8) 0.0177(2) Uani 1 1 d .
H5 H 0.9935 1.5823 0.9463 0.021 Uiso 1 1 calc R
C6 C 0.77826(18) 1.4932(3) 0.98766(8) 0.0184(3) Uani 1 1 d .
H6 H 0.7811 1.6219 1.0269 0.022 Uiso 1 1 calc R
C7 C 0.64664(17) 1.3175(3) 0.97530(8) 0.0170(2) Uani 1 1 d .
H7 H 0.5625 1.3324 1.0077 0.020 Uiso 1 1 calc R
C8 C 0.86351(17) 0.8550(3) 0.75521(8) 0.0200(3) Uani 1 1 d .
H8A H 0.8333 0.6995 0.7238 0.030 Uiso 1 1 calc R
H8B H 0.9634 0.8164 0.7813 0.030 Uiso 1 1 calc R
H8C H 0.8739 1.0175 0.7243 0.030 Uiso 1 1 calc R
C9 C 0.49209(16) 0.1753(3) 0.65354(8) 0.0171(2) Uani 1 1 d .
H9A H 0.4993 -0.0257 0.6518 0.021 Uiso 1 1 calc R
H9B H 0.5977 0.2486 0.6654 0.021 Uiso 1 1 calc R
C10 C 0.43141(16) 0.2852(3) 0.57647(7) 0.0161(2) Uani 1 1 d .
H10A H 0.5014 0.2225 0.5376 0.019 Uiso 1 1 calc R
H10B H 0.4331 0.4867 0.5770 0.019 Uiso 1 1 calc R
C11 C 0.26108(17) 0.1839(3) 0.55742(8) 0.0179(3) Uani 1 1 d .
H11 H 0.2639 -0.0192 0.5540 0.021 Uiso 1 1 calc R
C12 C 0.15386(17) 0.2613(3) 0.62215(8) 0.0185(3) Uani 1 1 d .
H12A H 0.0489 0.1824 0.6124 0.022 Uiso 1 1 calc R
H12B H 0.1428 0.4618 0.6242 0.022 Uiso 1 1 calc R
C13 C 0.22191(17) 0.1550(3) 0.69872(8) 0.0207(3) Uani 1 1 d .
H13A H 0.1552 0.2175 0.7389 0.025 Uiso 1 1 calc R
H13B H 0.2225 -0.0465 0.6988 0.025 Uiso 1 1 calc R
C14 C 0.1979(2) 0.2966(4) 0.48070(9) 0.0256(3) Uani 1 1 d .
H14A H 0.1938 0.4958 0.4826 0.038 Uiso 1 1 calc R
H14B H 0.0929 0.2247 0.4698 0.038 Uiso 1 1 calc R
H14C H 0.2673 0.2397 0.4418 0.038 Uiso 1 1 calc R
H2 H 0.529(3) 0.813(5) 0.8404(13) 0.023(5) Uiso 1 1 d .

loop_
_atom_site_aniso_label
_atom_site_aniso_U_11
_atom_site_aniso_U_22
_atom_site_aniso_U_33
_atom_site_aniso_U_23
_atom_site_aniso_U_13
_atom_site_aniso_U_12
S1 0.01209(13) 0.02519(16) 0.01455(13) 0.00008(13) 0.00212(9) -0.00346(13)
N4 0.0149(5) 0.0239(6) 0.0125(5) -0.0009(4) -0.0005(4) -0.0061(4)
N3 0.0123(4) 0.0187(5) 0.0120(4) -0.0009(5) -0.0005(3) -0.0026(5)
N2 0.0106(4) 0.0175(5) 0.0108(4) 0.0012(4) 0.0000(3) -0.0013(4)
N1 0.0134(5) 0.0189(5) 0.0141(5) 0.0010(4) 0.0019(4) -0.0005(4)
C1 0.0131(5) 0.0182(5) 0.0108(5) 0.0030(4) -0.0009(4) -0.0017(4)
C2 0.0107(5) 0.0173(6) 0.0127(5) 0.0007(4) 0.0000(4) -0.0015(4)
C3 0.0115(5) 0.0178(6) 0.0117(5) 0.0014(4) -0.0001(4) -0.0003(4)
C4 0.0136(5) 0.0191(6) 0.0138(5) 0.0003(5) 0.0002(4) -0.0020(5)
C5 0.0164(6) 0.0197(6) 0.0168(6) -0.0003(5) -0.0028(5) -0.0025(5)
C6 0.0225(6) 0.0175(6) 0.0150(6) -0.0007(4) -0.0023(5) 0.0015(5)
C7 0.0166(6) 0.0203(6) 0.0143(6) 0.0004(5) 0.0025(4) 0.0017(5)
C8 0.0146(6) 0.0294(7) 0.0162(6) -0.0042(5) 0.0041(4) -0.0058(5)
C9 0.0167(6) 0.0192(6) 0.0153(6) -0.0012(5) -0.0009(4) 0.0002(5)
C10 0.0173(6) 0.0188(6) 0.0123(5) -0.0004(4) 0.0007(4) 0.0002(5)
C11 0.0195(6) 0.0210(6) 0.0131(6) -0.0007(5) -0.0020(4) -0.0020(5)
C12 0.0145(6) 0.0249(6) 0.0161(6) -0.0004(5) -0.0009(4) -0.0044(5)
C13 0.0190(6) 0.0291(7) 0.0139(6) 0.0011(5) -0.0012(5) -0.0124(5)
C14 0.0239(7) 0.0372(9) 0.0151(6) 0.0031(6) -0.0044(5) -0.0021(7)

loop_
_atom_type_symbol
_atom_type_description
_atom_type_scat_dispersion_real
_atom_type_scat_dispersion_imag
_atom_type_scat_source
C C 0.0033 0.0016 'International Tables Vol C Tables 4.2.6.8 and 6.1.1.4'
H H 0.0000 0.0000 'International Tables Vol C Tables 4.2.6.8 and 6.1.1.4'
N N 0.0061 0.0033 'International Tables Vol C Tables 4.2.6.8 and 6.1.1.4'
S S 0.1246 0.1234 'International Tables Vol C Tables 4.2.6.8 and 6.1.1.4'

loop_
_exptl_crystal_face_index_h
_exptl_crystal_face_index_k
_exptl_crystal_face_index_l
_exptl_crystal_face_perp_dist
-1.00 0.00 0.00 0.0300
1.00 0.00 0.00 0.0300
1.00 -1.00 0.00 0.2000
-3.00 -1.00 0.00 0.1200
0.00 1.00 0.00 0.3000
0.00 0.00 -1.00 0.0300
0.00 0.00 1.00 0.0300
0.00 -1.00 5.00 0.1400
0.00 -1.00 -5.00 0.1400

loop_
_geom_angle_atom_site_label_1
_geom_angle_atom_site_label_2
_geom_angle_atom_site_label_3
_geom_angle
C1 N4 C9 122.56(11)
C1 N4 C13 122.77(12)
C13 N4 C9 113.09(11)
N2 N3 C1 112.19(11)
C2 N2 N3 124.25(11)
C7 N1 C3 117.80(12)
N4 C1 S1 122.69(10)
N4 C1 N3 112.82(12)
N3 C1 S1 124.49(10)
N2 C2 C3 116.70(12)
N2 C2 C8 120.75(12)
C3 C2 C8 122.54(11)
N1 C3 C2 115.71(11)
N1 C3 C4 122.90(12)
C4 C3 C2 121.40(12)
C3 C4 C5 118.30(12)
C6 C5 C4 119.26(13)
C5 C6 C7 118.12(13)
N1 C7 C6 123.61(13)
N4 C9 C10 110.02(11)
C9 C10 C11 111.11(11)
C12 C11 C10 109.29(11)
C12 C11 C14 112.37(12)
C14 C11 C10 111.60(12)
C11 C12 C13 111.57(12)
N4 C13 C12 110.06(11)

loop_
_geom_bond_atom_site_label_1
_geom_bond_atom_site_label_2
_geom_bond_distance
S1 C1 1.7158(14)
N4 C1 1.3620(18)
N4 C9 1.4625(18)
N4 C13 1.4608(18)
N3 N2 1.3483(17)
N3 C1 1.3628(16)
N2 C2 1.3051(17)
N1 C3 1.3520(16)
N1 C7 1.3332(18)
C2 C3 1.4741(18)
C2 C8 1.4909(19)
C3 C4 1.3981(18)
C4 C5 1.399(2)
C5 C6 1.388(2)
C6 C7 1.403(2)
C9 C10 1.5293(19)
C10 C11 1.537(2)
C11 C12 1.530(2)
C11 C14 1.535(2)
C12 C13 1.535(2)
